data_4031108
loop_
_publ_author_name
'Peshkov, Anatoly A.'
'Peshkov, Vsevolod A.'
'Pereshivko, Olga P.'
'Van Hecke, Kristof'
'Kumar, Rakesh'
'V Van der Eycken, Erik'

_publ_section_title
;
 Heck-Suzuki Tandem Reaction for the Synthesis of 3-Benzazepines.
;
_journal_issue 13
_journal_name_full 'The Journal of organic chemistry'
_journal_page_first 6598
_journal_page_last 6608
_journal_paper_doi 10.1021/acs.joc.5b00670
_journal_volume 80
_journal_year 2015
_chemical_formula_moiety 'C29 H31 N O4'
_chemical_formula_sum 'C29 H31 N O4'
_chemical_formula_weight 457.55
_chemical_name_systematic
;
 ? 
;
_space_group_crystal_system monoclinic
_space_group_IT_number 14
_space_group_name_Hall '-P 2ybc'
_space_group_name_H-M_alt 'P 1 21/c 1'
_symmetry_space_group_name_Hall '-P 2ybc'
_symmetry_space_group_name_H-M 'P 1 21/c 1'
_atom_sites_solution_hydrogens geom
_atom_sites_solution_primary direct
_atom_sites_solution_secondary difmap
_audit_creation_date 2013-04-04
_audit_creation_method
;
  Olex2 1.2-ac2
  (compiled 2012.03.27 svn.r2268, GUI svn.r4156)
;
_cell_angle_alpha 90.00
_cell_angle_beta 105.549(2)
_cell_angle_gamma 90.00
_cell_formula_units_Z 4
_cell_length_a 11.6205(2)
_cell_length_b 11.36761(17)
_cell_length_c 19.4826(4)
_cell_measurement_reflns_used 8181
_cell_measurement_temperature 293(2)
_cell_measurement_theta_max 75.2098
_cell_measurement_theta_min 3.8854
_cell_volume 2479.41(8)
_computing_cell_refinement
;
CrysAlisPro, Agilent Technologies,
Version 1.171.36.21 (release 14-08-2012 CrysAlis171 .NET)
(compiled Sep 14 2012,17:21:16)
;
_computing_data_collection
;
CrysAlisPro, Agilent Technologies,
Version 1.171.36.21 (release 14-08-2012 CrysAlis171 .NET)
(compiled Sep 14 2012,17:21:16)
;
_computing_data_reduction
;
CrysAlisPro, Agilent Technologies,
Version 1.171.36.21 (release 14-08-2012 CrysAlis171 .NET)
(compiled Sep 14 2012,17:21:16)
;
_computing_molecular_graphics
;
O. V. Dolomanov, L. J. Bourhis, R. J. Gildea, J. A. K. Howard and H. Puschmann,
OLEX2: a complete structure solution, refinement and analysis program.
J. Appl. Cryst. (2009). 42, 339-341.
;
_computing_publication_material
;
O. V. Dolomanov, L. J. Bourhis, R. J. Gildea, J. A. K. Howard and H. Puschmann,
OLEX2: a complete structure solution, refinement and analysis program.
J. Appl. Cryst. (2009). 42, 339-341.
;
_computing_structure_refinement
;
SHELXL, G.M. Sheldrick, Acta Cryst.
(2008). A64, 112-122
;
_computing_structure_solution
;
SHELXS, G.M. Sheldrick, Acta Cryst.
(2008). A64, 112-122
;
_diffrn_ambient_temperature 293.15
_diffrn_detector_area_resol_mean 10.4839
_diffrn_measured_fraction_theta_full 0.9994
_diffrn_measured_fraction_theta_max 0.9994
_diffrn_measurement_details
;
  1 omega   52.00   78.00   1.0000    1.0000
omega____ theta____ kappa____ phi______ frames
    -       41.8048   52.0000  -95.0000 26

  2 omega   15.00  112.00   1.0000    1.0000
omega____ theta____ kappa____ phi______ frames
    -       41.8048   52.0000 -119.0000 97

  3 omega    0.00   28.00   1.0000    1.0000
omega____ theta____ kappa____ phi______ frames
    -       41.8048  -52.0000  -60.0000 28

  4 omega  -42.00  -17.00   1.0000    1.0000
omega____ theta____ kappa____ phi______ frames
    -      -43.5000   52.0000   60.0000 25

  5 omega  -56.00   29.00   1.0000    1.0000
omega____ theta____ kappa____ phi______ frames
    -      -43.5000   52.0000   84.0000 85

  6 omega -103.00  -65.00   1.0000    1.0000
omega____ theta____ kappa____ phi______ frames
    -      -43.5000  -52.0000   95.0000 38

  7 omega  -96.00  -16.00   1.0000    1.0000
omega____ theta____ kappa____ phi______ frames
    -      -43.5000  -52.0000  119.0000 80

  8 omega   55.00   97.00   1.0000    1.0000
omega____ theta____ kappa____ phi______ frames
    -      109.1316  -52.0000  -60.0000 42

  9 omega  137.00  166.00   1.0000    1.0000
omega____ theta____ kappa____ phi______ frames
    -      109.1316   52.0000  -95.0000 29

 10 omega   37.00   66.00   1.0000    1.0000
omega____ theta____ kappa____ phi______ frames
    -      109.1316  -52.0000  -84.0000 29

 11 omega   83.00  178.00   1.0000    1.0000
omega____ theta____ kappa____ phi______ frames
    -      109.1316   52.0000 -119.0000 95

 12 omega  -43.00  -18.00   1.0000    1.0000
omega____ theta____ kappa____ phi______ frames
    -      -43.5000  -45.0000  -60.0000 25

 13 omega -118.00  -81.00   1.0000    1.0000
omega____ theta____ kappa____ phi______ frames
    -      -43.5000  -94.0000 -150.0000 37

 14 omega -116.00  -19.00   1.0000    1.0000
omega____ theta____ kappa____ phi______ frames
    -      -43.5000  -45.0000    0.0000 97

 15 omega   38.00  120.00   1.0000    1.0000
omega____ theta____ kappa____ phi______ frames
    -      109.1316 -125.0000 -180.0000 82

 16 omega   74.00   99.00   1.0000    1.0000
omega____ theta____ kappa____ phi______ frames
    -      109.1316  -94.0000 -120.0000 25

 17 omega   80.00  107.00   1.0000    1.0000
omega____ theta____ kappa____ phi______ frames
    -      109.1316   61.0000    0.0000 27

 18 omega   26.00   57.00   1.0000    1.0000
omega____ theta____ kappa____ phi______ frames
    -      109.1316  -94.0000 -120.0000 31

 19 omega   80.00  111.00   1.0000    1.0000
omega____ theta____ kappa____ phi______ frames
    -      109.1316   61.0000   30.0000 31

 20 omega  116.00  158.00   1.0000    1.0000
omega____ theta____ kappa____ phi______ frames
    -      109.1316   61.0000   30.0000 42

 21 omega   77.00  103.00   1.0000    1.0000
omega____ theta____ kappa____ phi______ frames
    -      109.1316   77.0000  -30.0000 26

 22 omega  123.00  178.00   1.0000    1.0000
omega____ theta____ kappa____ phi______ frames
    -      109.1316   77.0000  -30.0000 55

 23 omega   85.00  159.00   1.0000    1.0000
omega____ theta____ kappa____ phi______ frames
    -      109.1316   45.0000   60.0000 74

 24 omega   77.00  103.00   1.0000    1.0000
omega____ theta____ kappa____ phi______ frames
    -      109.1316   77.0000    0.0000 26

 25 omega   40.00   69.00   1.0000    1.0000
omega____ theta____ kappa____ phi______ frames
    -      109.1316  -30.0000  -90.0000 29

 26 omega   35.00   86.00   1.0000    1.0000
omega____ theta____ kappa____ phi______ frames
    -      109.1316  -30.0000  -30.0000 51

 27 omega   82.00  109.00   1.0000    1.0000
omega____ theta____ kappa____ phi______ frames
    -      109.1316   61.0000  -30.0000 27

 28 omega   83.00  109.00   1.0000    1.0000
omega____ theta____ kappa____ phi______ frames
    -      109.1316   45.0000   30.0000 26

 29 omega  124.00  149.00   1.0000    1.0000
omega____ theta____ kappa____ phi______ frames
    -      109.1316   61.0000    0.0000 25

 30 omega   83.00  110.00   1.0000    1.0000
omega____ theta____ kappa____ phi______ frames
    -      109.1316   45.0000    0.0000 27

 31 omega   78.00  166.00   1.0000    1.0000
omega____ theta____ kappa____ phi______ frames
    -      109.1316   77.0000  -60.0000 88

 32 omega   82.00  107.00   1.0000    1.0000
omega____ theta____ kappa____ phi______ frames
    -      109.1316   30.0000   30.0000 25

 33 omega   47.00   94.00   1.0000    1.0000
omega____ theta____ kappa____ phi______ frames
    -      109.1316  -94.0000 -180.0000 47
;
_diffrn_measurement_device_type 'SuperNova, Dual, Cu at zero, Atlas'
_diffrn_measurement_method '\w scans'
_diffrn_orient_matrix_UB_11 0.0484756000
_diffrn_orient_matrix_UB_12 -0.0839722000
_diffrn_orient_matrix_UB_13 0.0632835000
_diffrn_orient_matrix_UB_21 -0.1276199000
_diffrn_orient_matrix_UB_22 -0.0174960000
_diffrn_orient_matrix_UB_23 0.0073934000
_diffrn_orient_matrix_UB_31 -0.0174120000
_diffrn_orient_matrix_UB_32 -0.1049012000
_diffrn_orient_matrix_UB_33 -0.0517368000
_diffrn_radiation_monochromator mirror
_diffrn_radiation_type 'Cu K\a'
_diffrn_radiation_wavelength 1.5418
_diffrn_reflns_av_R_equivalents 0.0272
_diffrn_reflns_av_unetI/netI 0.0190
_diffrn_reflns_limit_h_max 14
_diffrn_reflns_limit_h_min -14
_diffrn_reflns_limit_k_max 14
_diffrn_reflns_limit_k_min -14
_diffrn_reflns_limit_l_max 24
_diffrn_reflns_limit_l_min -24
_diffrn_reflns_number 22367
_diffrn_reflns_theta_full 75.39
_diffrn_reflns_theta_max 75.39
_diffrn_reflns_theta_min 3.95
_diffrn_source 'SuperNova (Cu) X-ray Source'
_exptl_absorpt_coefficient_mu 0.648
_exptl_absorpt_correction_T_max 0.985
_exptl_absorpt_correction_T_min 0.971
_exptl_absorpt_correction_type analytical
_exptl_absorpt_process_details
;
CrysAlisPro, Agilent Technologies,
Version 1.171.36.21 (release 14-08-2012 CrysAlis171 .NET)
(compiled Sep 14 2012,17:21:16)
Analytical numeric absorption correction using a multifaceted crystal
            model based on expressions derived by R.C. Clark & J.S. Reid.
(Clark, R. C. & Reid, J. S. (1995). Acta Cryst. A51, 887-897)
;
_exptl_crystal_colour colourless
_exptl_crystal_colour_primary colourless
_exptl_crystal_density_diffrn 1.226
_exptl_crystal_density_method 'not measured'
_exptl_crystal_description block
_exptl_crystal_F_000 976
_exptl_crystal_size_max 0.3216
_exptl_crystal_size_mid 0.1896
_exptl_crystal_size_min 0.1059
_refine_diff_density_max 0.164
_refine_diff_density_min -0.139
_refine_diff_density_rms 0.030
_refine_ls_extinction_coef 0.0018(2)
_refine_ls_extinction_expression Fc^*^=kFc[1+0.001xFc^2^\l^3^/sin(2\q)]^-1/4^
_refine_ls_extinction_method SHELXL
_refine_ls_goodness_of_fit_ref 1.027
_refine_ls_hydrogen_treatment constr
_refine_ls_matrix_type full
_refine_ls_number_parameters 312
_refine_ls_number_reflns 5081
_refine_ls_number_restraints 0
_refine_ls_restrained_S_all 1.027
_refine_ls_R_factor_all 0.0507
_refine_ls_R_factor_gt 0.0403
_refine_ls_shift/su_max 0.001
_refine_ls_shift/su_mean 0.000
_refine_ls_structure_factor_coef Fsqd
_refine_ls_weighting_details 'calc w=1/[\s^2^(Fo^2^)+(0.0614P)^2^+0.3195P] where P=(Fo^2^+2Fc^2^)/3'
_refine_ls_weighting_scheme calc
_refine_ls_wR_factor_gt 0.1074
_refine_ls_wR_factor_ref 0.1175
_reflns_number_gt 4075
_reflns_number_total 5081
_reflns_threshold_expression >2sigma(I)
_cod_data_source_file jo5b00670_si_002.cif
_cod_data_source_block evde_ugent001
_cod_depositor_comments 'Adding full bibliography for 4031105--4031108.cif.'
_cod_database_code 4031108
_chemical_oxdiff_formula 'C29 H31 N1 O4'
_reflns_odcompleteness_completeness 99.94
_reflns_odcompleteness_iscentric 1
_reflns_odcompleteness_theta 66.97

loop_
_space_group_symop_id
_space_group_symop_operation_xyz
1 'x, y, z'
2 '-x, y+1/2, -z+1/2'
3 '-x, -y, -z'
4 'x, -y-1/2, z-1/2'

loop_
_atom_site_label
_atom_site_type_symbol
_atom_site_fract_x
_atom_site_fract_y
_atom_site_fract_z
_atom_site_U_iso_or_equiv
_atom_site_adp_type
_atom_site_occupancy
_atom_site_symmetry_multiplicity
_atom_site_calc_flag
_atom_site_refinement_flags
C1 C -0.18930(12) -0.41893(11) 0.03928(7) 0.0459(3) Uani 1 1 d .
C2 C -0.19412(11) -0.33496(10) 0.09858(6) 0.0425(3) Uani 1 1 d .
C3 C -0.07540(11) -0.28698(10) 0.13869(6) 0.0410(3) Uani 1 1 d .
C4 C 0.02353(11) -0.35782(10) 0.16779(6) 0.0429(3) Uani 1 1 d .
C5 C 0.02392(12) -0.49083(11) 0.16614(7) 0.0495(3) Uani 1 1 d .
H5A H 0.0760 -0.5159 0.1375 0.059 Uiso 1 1 calc R
H5B H 0.0585 -0.5190 0.2143 0.059 Uiso 1 1 calc R
C6 C -0.09587(13) -0.54998(11) 0.13749(7) 0.0482(3) Uani 1 1 d .
H6A H -0.0866 -0.6342 0.1450 0.058 Uiso 1 1 calc R
H6B H -0.1508 -0.5218 0.1636 0.058 Uiso 1 1 calc R
C7 C -0.06198(11) -0.16378(10) 0.14399(6) 0.0430(3) Uani 1 1 d .
H7 H -0.1276 -0.1162 0.1242 0.052 Uiso 1 1 calc R
C8 C 0.04529(12) -0.11199(11) 0.17761(6) 0.0445(3) Uani 1 1 d .
C9 C 0.14467(11) -0.18366(11) 0.20717(7) 0.0470(3) Uani 1 1 d .
C10 C 0.13212(12) -0.30370(11) 0.20191(7) 0.0479(3) Uani 1 1 d .
H10 H 0.1981 -0.3508 0.2217 0.058 Uiso 1 1 calc R
C11 C -0.02803(18) 0.08200(13) 0.14754(10) 0.0762(5) Uani 1 1 d .
H11A H -0.0476 0.0660 0.0974 0.114 Uiso 1 1 calc R
H11B H -0.0030 0.1624 0.1560 0.114 Uiso 1 1 calc R
H11C H -0.0970 0.0687 0.1647 0.114 Uiso 1 1 calc R
C12 C 0.35364(16) -0.19488(19) 0.25948(15) 0.1001(7) Uani 1 1 d .
H12A H 0.3647 -0.2372 0.2191 0.150 Uiso 1 1 calc R
H12B H 0.3463 -0.2497 0.2956 0.150 Uiso 1 1 calc R
H12C H 0.4211 -0.1446 0.2781 0.150 Uiso 1 1 calc R
C13 C -0.11817(14) -0.60962(12) 0.01120(8) 0.0554(3) Uani 1 1 d .
H13A H -0.0330 -0.6253 0.0256 0.067 Uiso 1 1 calc R
H13B H -0.1365 -0.5729 -0.0354 0.067 Uiso 1 1 calc R
C14 C -0.18410(12) -0.72530(11) 0.00491(7) 0.0458(3) Uani 1 1 d .
C15 C -0.15022(14) -0.81385(12) -0.03408(7) 0.0567(4) Uani 1 1 d .
H15 H -0.0853 -0.8015 -0.0526 0.068 Uiso 1 1 calc R
C16 C -0.20970(15) -0.92037(12) -0.04656(8) 0.0608(4) Uani 1 1 d .
H16 H -0.1860 -0.9778 -0.0739 0.073 Uiso 1 1 calc R
C17 C -0.30448(14) -0.94070(11) -0.01808(8) 0.0531(3) Uani 1 1 d .
C18 C -0.33743(14) -0.85474(12) 0.02303(8) 0.0583(4) Uani 1 1 d .
H18 H -0.3997 -0.8688 0.0436 0.070 Uiso 1 1 calc R
C19 C -0.27848(13) -0.74812(12) 0.03373(8) 0.0552(3) Uani 1 1 d .
H19 H -0.3026 -0.6905 0.0608 0.066 Uiso 1 1 calc R
C20 C -0.3398(2) -1.13110(14) -0.07048(12) 0.0851(6) Uani 1 1 d .
H20A H -0.3448 -1.1003 -0.1171 0.128 Uiso 1 1 calc R
H20B H -0.3939 -1.1961 -0.0744 0.128 Uiso 1 1 calc R
H20C H -0.2597 -1.1573 -0.0489 0.128 Uiso 1 1 calc R
C21 C -0.29938(12) -0.30512(11) 0.10947(7) 0.0458(3) Uani 1 1 d .
C22 C -0.30878(11) -0.22653(11) 0.16925(7) 0.0463(3) Uani 1 1 d .
C23 C -0.37270(14) -0.12242(13) 0.15563(9) 0.0607(4) Uani 1 1 d .
H23 H -0.4081 -0.0995 0.1089 0.073 Uiso 1 1 calc R
C24 C -0.38393(16) -0.05206(15) 0.21191(12) 0.0775(5) Uani 1 1 d .
H24 H -0.4265 0.0180 0.2025 0.093 Uiso 1 1 calc R
C25 C -0.33298(16) -0.08483(16) 0.28108(10) 0.0748(5) Uani 1 1 d .
H25 H -0.3406 -0.0371 0.3184 0.090 Uiso 1 1 calc R
C26 C -0.27087(16) -0.18810(15) 0.29483(8) 0.0669(4) Uani 1 1 d .
H26 H -0.2367 -0.2108 0.3417 0.080 Uiso 1 1 calc R
C27 C -0.25829(13) -0.25929(13) 0.23971(7) 0.0555(3) Uani 1 1 d .
H27 H -0.2159 -0.3294 0.2498 0.067 Uiso 1 1 calc R
C28 C -0.41681(13) -0.35379(14) 0.06529(8) 0.0603(4) Uani 1 1 d .
H28A H -0.4685 -0.2889 0.0443 0.072 Uiso 1 1 calc R
H28B H -0.4024 -0.4003 0.0267 0.072 Uiso 1 1 calc R
C29 C -0.4796(2) -0.4286(2) 0.10725(12) 0.1054(8) Uani 1 1 d .
H29A H -0.5553 -0.4535 0.0771 0.158 Uiso 1 1 calc R
H29B H -0.4921 -0.3839 0.1464 0.158 Uiso 1 1 calc R
H29C H -0.4316 -0.4964 0.1251 0.158 Uiso 1 1 calc R
N1 N -0.14626(10) -0.52672(9) 0.06148(6) 0.0483(3) Uani 1 1 d .
O1 O -0.21914(11) -0.38967(9) -0.02358(5) 0.0640(3) Uani 1 1 d .
O2 O 0.06591(9) 0.00643(8) 0.18384(5) 0.0562(3) Uani 1 1 d .
O3 O 0.24875(9) -0.12600(9) 0.23833(6) 0.0632(3) Uani 1 1 d .
O4 O -0.37088(11) -1.04182(9) -0.02771(7) 0.0741(3) Uani 1 1 d .

loop_
_atom_site_aniso_label
_atom_site_aniso_U_11
_atom_site_aniso_U_22
_atom_site_aniso_U_33
_atom_site_aniso_U_23
_atom_site_aniso_U_13
_atom_site_aniso_U_12
C1 0.0521(7) 0.0440(6) 0.0427(6) -0.0019(5) 0.0145(5) -0.0016(5)
C2 0.0483(7) 0.0394(6) 0.0399(6) 0.0008(5) 0.0117(5) 0.0018(5)
C3 0.0449(7) 0.0421(6) 0.0386(6) -0.0012(5) 0.0154(5) 0.0008(5)
C4 0.0459(7) 0.0429(6) 0.0423(6) 0.0010(5) 0.0158(5) 0.0012(5)
C5 0.0532(8) 0.0442(7) 0.0519(7) 0.0038(5) 0.0157(6) 0.0053(6)
C6 0.0596(8) 0.0392(6) 0.0477(7) 0.0035(5) 0.0179(6) 0.0008(5)
C7 0.0475(7) 0.0416(6) 0.0420(6) -0.0018(5) 0.0158(5) 0.0033(5)
C8 0.0543(7) 0.0409(6) 0.0419(6) -0.0049(5) 0.0193(5) -0.0019(5)
C9 0.0451(7) 0.0516(7) 0.0462(7) -0.0061(5) 0.0154(5) -0.0041(5)
C10 0.0446(7) 0.0493(7) 0.0506(7) 0.0014(5) 0.0138(6) 0.0045(5)
C11 0.0966(13) 0.0430(8) 0.0752(11) 0.0004(7) -0.0009(9) 0.0042(8)
C12 0.0457(9) 0.0922(14) 0.152(2) -0.0276(13) 0.0080(11) -0.0040(9)
C13 0.0693(9) 0.0459(7) 0.0588(8) -0.0077(6) 0.0306(7) -0.0036(6)
C14 0.0551(7) 0.0411(6) 0.0421(6) -0.0008(5) 0.0148(5) 0.0028(5)
C15 0.0736(10) 0.0515(7) 0.0545(8) -0.0083(6) 0.0334(7) -0.0055(7)
C16 0.0839(11) 0.0478(7) 0.0591(8) -0.0127(6) 0.0336(8) -0.0036(7)
C17 0.0618(8) 0.0416(7) 0.0564(8) -0.0012(5) 0.0168(6) -0.0018(6)
C18 0.0555(8) 0.0507(7) 0.0749(10) -0.0047(7) 0.0283(7) -0.0004(6)
C19 0.0587(8) 0.0451(7) 0.0673(9) -0.0092(6) 0.0264(7) 0.0051(6)
C20 0.1051(15) 0.0482(9) 0.1078(15) -0.0191(9) 0.0384(12) -0.0103(9)
C21 0.0469(7) 0.0452(6) 0.0439(6) 0.0004(5) 0.0097(5) 0.0017(5)
C22 0.0417(6) 0.0484(7) 0.0508(7) -0.0030(5) 0.0158(5) -0.0012(5)
C23 0.0571(9) 0.0544(8) 0.0700(9) -0.0015(7) 0.0159(7) 0.0075(6)
C24 0.0634(10) 0.0615(9) 0.1122(15) -0.0234(9) 0.0316(10) 0.0050(8)
C25 0.0666(10) 0.0833(12) 0.0863(12) -0.0379(10) 0.0408(9) -0.0201(9)
C26 0.0719(10) 0.0801(11) 0.0540(8) -0.0124(7) 0.0261(7) -0.0221(9)
C27 0.0599(8) 0.0572(8) 0.0508(7) -0.0009(6) 0.0170(6) -0.0033(6)
C28 0.0473(8) 0.0718(9) 0.0581(8) -0.0105(7) 0.0079(6) -0.0018(7)
C29 0.0953(16) 0.1283(19) 0.0931(15) -0.0151(13) 0.0260(12) -0.0603(14)
N1 0.0632(7) 0.0392(5) 0.0453(6) -0.0034(4) 0.0192(5) -0.0007(5)
O1 0.0902(8) 0.0593(6) 0.0414(5) 0.0011(4) 0.0155(5) 0.0098(5)
O2 0.0655(6) 0.0399(5) 0.0610(6) -0.0060(4) 0.0130(5) -0.0039(4)
O3 0.0478(6) 0.0623(6) 0.0769(7) -0.0138(5) 0.0124(5) -0.0081(4)
O4 0.0859(8) 0.0482(6) 0.0964(9) -0.0133(5) 0.0388(7) -0.0133(5)

loop_
_atom_type_symbol
_atom_type_description
_atom_type_scat_dispersion_real
_atom_type_scat_dispersion_imag
_atom_type_scat_source
C C 0.0181 0.0091 'International Tables Vol C Tables 4.2.6.8 and 6.1.1.4'
H H 0.0000 0.0000 'International Tables Vol C Tables 4.2.6.8 and 6.1.1.4'
N N 0.0311 0.0180 'International Tables Vol C Tables 4.2.6.8 and 6.1.1.4'
O O 0.0492 0.0322 'International Tables Vol C Tables 4.2.6.8 and 6.1.1.4'

loop_
_exptl_crystal_face_index_h
_exptl_crystal_face_index_k
_exptl_crystal_face_index_l
_exptl_crystal_face_perp_dist
_exptl_oxdiff_crystal_face_indexfrac_h
_exptl_oxdiff_crystal_face_indexfrac_k
_exptl_oxdiff_crystal_face_indexfrac_l
_exptl_oxdiff_crystal_face_x
_exptl_oxdiff_crystal_face_y
_exptl_oxdiff_crystal_face_z
-2 0 13 0.0825 -2.0000 -0.0000 13.0001 0.7257 0.3514 -0.6378
0 -6 -7 0.0891 0.0000 -6.0000 -7.0001 0.0608 0.0532 0.9916
1 6 -7 0.0995 1.0000 6.0000 -6.9999 -0.8983 -0.2843 -0.2847
0 2 -12 0.0784 0.0000 2.0000 -12.0000 -0.9273 -0.1237 0.4110
7 -1 1 0.0779 7.0000 -1.0000 0.9999 0.4866 -0.8685 -0.0687
-7 1 -1 0.0281 -7.0000 1.0000 -0.9999 -0.4866 0.8685 0.0687
-1 4 10 0.1491 -1.0000 4.0000 10.0001 0.2485 0.1316 -0.9196
8 0 -5 0.0758 8.0000 -0.0000 -5.0001 0.0714 -1.0579 0.1194
6 4 -3 0.0923 6.0000 4.0000 -3.0000 -0.2349 -0.8579 -0.3689
-3 -6 5 0.1503 -3.0000 -6.0000 4.9999 0.6748 0.5248 0.4230

loop_
_geom_angle_atom_site_label_1
_geom_angle_atom_site_label_2
_geom_angle_atom_site_label_3
_geom_angle
N1 C1 C2 114.51(10)
O1 C1 C2 122.26(11)
O1 C1 N1 123.20(11)
C3 C2 C1 114.34(10)
C21 C2 C1 120.23(12)
C21 C2 C3 125.36(11)
C4 C3 C2 123.16(11)
C4 C3 C7 118.77(11)
C7 C3 C2 117.99(11)
C3 C4 C5 125.16(11)
C3 C4 C10 118.63(11)
C10 C4 C5 116.21(11)
C6 C5 C4 116.41(11)
N1 C6 C5 111.86(10)
C8 C7 C3 121.90(12)
C7 C8 C9 119.18(11)
O2 C8 C7 125.36(12)
O2 C8 C9 115.44(11)
C10 C9 C8 119.12(12)
O3 C9 C8 115.88(11)
O3 C9 C10 124.99(12)
C9 C10 C4 122.40(12)
N1 C13 C14 114.66(11)
C15 C14 C13 117.79(12)
C15 C14 C19 117.42(12)
C19 C14 C13 124.76(11)
C14 C15 C16 122.16(13)
C17 C16 C15 119.42(12)
C16 C17 C18 119.36(13)
O4 C17 C16 124.54(12)
O4 C17 C18 116.10(13)
C19 C18 C17 120.35(13)
C18 C19 C14 121.23(12)
C2 C21 C22 122.35(12)
C2 C21 C28 122.74(12)
C22 C21 C28 114.81(11)
C23 C22 C21 120.59(12)
C23 C22 C27 118.73(13)
C27 C22 C21 120.61(12)
C22 C23 C24 119.94(16)
C25 C24 C23 120.77(16)
C26 C25 C24 119.52(15)
C25 C26 C27 120.71(16)
C26 C27 C22 120.33(15)
C29 C28 C21 113.25(14)
C1 N1 C6 120.11(10)
C1 N1 C13 120.12(11)
C13 N1 C6 117.54(11)
C8 O2 C11 117.30(11)
C9 O3 C12 117.06(12)
C17 O4 C20 117.26(13)

loop_
_geom_bond_atom_site_label_1
_geom_bond_atom_site_label_2
_geom_bond_distance
C1 C2 1.5111(16)
C1 N1 1.3500(16)
C1 O1 1.2261(15)
C2 C3 1.4944(17)
C2 C21 1.3400(18)
C3 C4 1.3936(17)
C3 C7 1.4099(16)
C4 C5 1.5123(17)
C4 C10 1.4011(18)
C5 C6 1.5116(19)
C6 N1 1.4632(16)
C7 C8 1.3754(18)
C8 C9 1.4045(18)
C8 O2 1.3669(15)
C9 C10 1.3732(18)
C9 O3 1.3666(15)
C11 O2 1.4198(19)
C12 O3 1.414(2)
C13 C14 1.5103(18)
C13 N1 1.4580(16)
C14 C15 1.3805(18)
C14 C19 1.384(2)
C15 C16 1.383(2)
C16 C17 1.379(2)
C17 C18 1.3811(19)
C17 O4 1.3691(17)
C18 C19 1.3802(19)
C20 O4 1.420(2)
C21 C22 1.4949(17)
C21 C28 1.5098(19)
C22 C23 1.3846(19)
C22 C27 1.3913(19)
C23 C24 1.391(2)
C24 C25 1.370(3)
C25 C26 1.366(3)
C26 C27 1.383(2)
C28 C29 1.498(2)
